data_2008670
loop_
_publ_author_name
'Atakol, Orhan'
'Aksu, Mecit'
'Ercan, Filiz'
'Arici, Cengiz'
'Tahir, M. Nawaz'
'\"Ulk\"u, Din\,cer'

_publ_section_title
;A linear trinuclear Cd^II^--Cd^II^--Cd^II^ complex with a \m-acetato bridge:
 bis{(\m-acetato)[\m-bis(salicylidene)-1,3-propanediaminato]cadmium(II)}cadmium(II)
;
_journal_issue 7
_journal_name_full 'Acta Crystallographica Section C'
_journal_page_first 1072
_journal_page_last 1075
_journal_paper_doi 10.1107/S0108270199004333
_journal_volume 55
_journal_year 1999
_chemical_formula_iupac '[Cd {Cd (C17 H16 N2 O2) (C H3 C O2)}2]'
_chemical_formula_moiety 'C38 H38 Cd3 N4 O8'
_chemical_formula_sum 'C38 H38 Cd3 N4 O8'
_chemical_formula_weight 1015.95
_space_group_IT_number 14
_symmetry_cell_setting monoclinic
_symmetry_space_group_name_Hall '-P 2ybc'
_symmetry_space_group_name_H-M 'P 1 21/c 1'
_atom_type_scat_source IntTabIV
_cell_angle_alpha 90.000
_cell_angle_beta 91.762(2)
_cell_angle_gamma 90.000
_cell_formula_units_Z 2
_cell_length_a 10.6433(12)
_cell_length_b 20.6568(13)
_cell_length_c 8.5187(11)
_cell_measurement_reflns_used 25
_cell_measurement_temperature 295
_cell_measurement_theta_max 20.91
_cell_measurement_theta_min 12.04
_cell_volume 1872.0(3)
_computing_data_collection 'CAD4 EXPRESS (Enraf-Nonius, 1993)'
_computing_data_reduction 'MolEN (Fair, 1990)'
_computing_molecular_graphics 'PLATON98 (Spek, 1998)'
_computing_publication_material MolEN
_computing_structure_refinement MolEN
_computing_structure_solution MolEN
_diffrn_measurement_device 'Enraf-Nonius CAD-4'
_diffrn_measurement_method '\w/2\q scans'
_diffrn_radiation_type MoK\a
_diffrn_radiation_wavelength 0.71073
_diffrn_reflns_av_R_equivalents 0.014
_diffrn_reflns_limit_h_max 0
_diffrn_reflns_limit_h_min -10
_diffrn_reflns_limit_k_max 0
_diffrn_reflns_limit_k_min -24
_diffrn_reflns_limit_l_max 12
_diffrn_reflns_limit_l_min -12
_diffrn_reflns_number 3669
_diffrn_reflns_theta_max 25.08
_diffrn_standards_decay_% -0.78
_diffrn_standards_interval_time 120
_diffrn_standards_number 3
_exptl_absorpt_coefficient_mu 1.74
_exptl_absorpt_correction_T_max 0.770
_exptl_absorpt_correction_T_min 0.614
_exptl_absorpt_correction_type 'empirical via \y scans (Fair, 1990)'
_exptl_crystal_colour yellow
_exptl_crystal_density_diffrn 1.802
_exptl_crystal_density_meas ?
_exptl_crystal_description prismatic
_exptl_crystal_size_max 0.30
_exptl_crystal_size_mid 0.20
_exptl_crystal_size_min 0.15
_refine_diff_density_max 0.48
_refine_diff_density_min -0.20
_refine_ls_extinction_coef none
_refine_ls_extinction_method none
_refine_ls_goodness_of_fit_obs 0.90
_refine_ls_hydrogen_treatment constr
_refine_ls_number_parameters 241
_refine_ls_number_reflns 2772
_refine_ls_R_factor_obs 0.028
_refine_ls_shift/esd_max <0.001
_refine_ls_structure_factor_coef F
_refine_ls_weighting_details 'w = 1/[\sF^2^ + (0.02F)^2^ + 0.4]'
_refine_ls_weighting_scheme calc
_refine_ls_wR_factor_obs 0.037
_reflns_number_observed 2772
_reflns_number_total 3195
_reflns_observed_criterion I>1\s(I)
_cod_data_source_file fr1176.cif
_cod_data_source_block CDNEW
_cod_depositor_comments
;
The following automatic conversions were performed:

'_exptl_crystal_density_meas' value 'not measured' was changed to '?'
- the value is perceived as not measured.

Automatic conversion script
Id: cif_fix_values 3008 2015-01-20 13:52:24Z robertas 

The following automatic conversions were performed:

'_refine_ls_weighting_scheme' value 'w = 1/[\sF^2^ + (0.02F)^2^ +
0.4]' was changed to 'calc'. New tag '_refine_ls_weighting_details'
was created. The value of the new tag was set to 'w = 1/[\sF^2^ +
(0.02F)^2^ + 0.4]'.

Automatic conversion script
Id: cif_fix_values 3143 2015-03-26 13:38:13Z robertas 
;
_cod_original_sg_symbol_H-M 'P 21/c'
_cod_original_formula_sum 'C38 H38 Cd3 N4 O8 '
_cod_database_code 2008670

loop_
_symmetry_equiv_pos_as_xyz
x,y,z
-x,1/2+y,1/2-z
-x,-y,-z
x,1/2-y,1/2+z

loop_
_atom_site_aniso_label
_atom_site_aniso_U_11
_atom_site_aniso_U_22
_atom_site_aniso_U_33
_atom_site_aniso_U_12
_atom_site_aniso_U_13
_atom_site_aniso_U_23
_atom_site_aniso_type_symbol
Cd1 0.0316(2) 0.0307(2) 0.0437(2) 0.0064(2) -0.0013(2) 0.0021(2) Cd
Cd2 0.03400(10) 0.0347(2) 0.0410(2) 0.00630(10) 0.00090(10) 0.00070(10) Cd
O1 0.0390(10) 0.034(2) 0.058(2) 0.0060(10) 0.0090(10) 0.0120(10) O
O2 0.037(2) 0.038(2) 0.057(2) 0.0050(10) -0.0100(10) -0.010(2) O
O3 0.060(2) 0.058(2) 0.042(2) 0.009(2) -0.006(2) 0.001(2) O
O4 0.065(2) 0.057(2) 0.042(2) 0.008(2) 0.006(2) -0.004(2) O
N1 0.039(2) 0.036(2) 0.050(2) 0.006(2) 0.001(2) 0.000(2) N
N2 0.031(2) 0.044(2) 0.050(2) 0.003(2) 0.003(2) 0.008(2) N
C1 0.035(2) 0.033(2) 0.032(2) -0.003(2) -0.004(2) 0.001(2) C
C2 0.041(2) 0.046(3) 0.046(2) 0.004(2) 0.001(2) 0.004(2) C
C3 0.039(2) 0.071(3) 0.047(3) 0.002(2) 0.008(2) 0.006(3) C
C4 0.049(3) 0.066(3) 0.051(3) -0.005(3) 0.009(2) 0.015(3) C
C5 0.057(3) 0.043(3) 0.049(3) 0.001(2) 0.004(2) 0.012(2) C
C6 0.041(2) 0.036(2) 0.036(2) -0.001(2) -0.001(2) 0.001(2) C
C7 0.048(2) 0.031(2) 0.045(2) 0.006(2) -0.002(2) 0.003(2) C
C8 0.053(3) 0.041(3) 0.074(3) 0.015(2) 0.016(2) -0.001(3) C
C9 0.045(2) 0.055(3) 0.071(3) 0.018(2) 0.009(2) 0.012(3) C
C10 0.036(2) 0.056(3) 0.057(3) 0.013(2) 0.007(2) 0.009(2) C
C11 0.029(2) 0.053(3) 0.048(2) -0.003(2) -0.003(2) 0.013(2) C
C12 0.036(2) 0.048(3) 0.042(2) -0.009(2) 0.002(2) 0.008(2) C
C13 0.047(3) 0.062(3) 0.052(3) -0.012(2) -0.010(2) 0.007(3) C
C14 0.079(4) 0.062(3) 0.051(3) -0.022(3) -0.007(3) -0.011(3) C
C15 0.069(3) 0.057(3) 0.049(3) -0.007(3) 0.003(3) -0.010(3) C
C16 0.049(3) 0.049(3) 0.047(2) -0.001(2) 0.004(2) -0.004(2) C
C17 0.036(2) 0.037(2) 0.038(2) -0.007(2) -0.001(2) 0.003(2) C
C18 0.059(3) 0.051(3) 0.037(2) -0.002(2) -0.001(2) -0.001(2) C
C19 0.148(6) 0.135(6) 0.040(3) 0.075(4) -0.014(4) -0.006(4) C

loop_
_atom_site_label
_atom_site_fract_x
_atom_site_fract_y
_atom_site_fract_z
_atom_site_U_iso_or_equiv
_atom_site_thermal_displace_type
_atom_site_calc_flag
_atom_site_calc_attached_atom
_atom_site_type_symbol
Cd1 0 0 0 0.03540(10) Ueq . . Cd
Cd2 -0.23275(3) 0.10195(2) 0.01732(4) 0.03660(10) Ueq . . Cd
O1 -0.0347(3) 0.1058(2) -0.0580(4) 0.0435(10) Ueq . . O
O2 -0.2115(3) 0.0000(2) -0.0621(4) 0.0442(12) Ueq . . O
O3 -0.2208(3) 0.1066(2) 0.2722(4) 0.0535(12) Ueq . . O
O4 -0.0725(4) 0.0325(2) 0.2460(4) 0.0546(12) Ueq . . O
N1 -0.2407(3) 0.2039(2) -0.0784(5) 0.0417(12) Ueq . . N
N2 -0.4293(3) 0.0899(2) -0.0788(5) 0.0416(12) Ueq . . N
C1 0.0209(4) 0.1468(2) -0.1520(5) 0.0334(12) Ueq . . C
C2 0.1416(4) 0.1323(3) -0.2055(6) 0.0443(14) Ueq . . C
C3 0.2044(5) 0.1740(3) -0.3012(6) 0.0522(16) Ueq . . C
C4 0.1521(5) 0.2321(3) -0.3475(6) 0.0552(17) Ueq . . C
C5 0.0353(5) 0.2479(3) -0.2954(6) 0.0496(17) Ueq . . C
C6 -0.0324(4) 0.2068(2) -0.1986(5) 0.0377(12) Ueq . . C
C7 -0.1548(4) 0.2317(2) -0.1567(6) 0.0414(12) Ueq . . C
C8 -0.3581(5) 0.2401(3) -0.0552(7) 0.0557(17) Ueq . . C
C9 -0.4745(5) 0.2056(3) -0.1247(7) 0.0569(16) Ueq . . C
C10 -0.5140(4) 0.1443(3) -0.0466(6) 0.0496(16) Ueq . . C
C11 -0.4697(4) 0.0437(2) -0.1654(6) 0.0434(14) Ueq . . C
C12 -0.4036(4) -0.0133(2) -0.2164(5) 0.0420(14) Ueq . . C
C13 -0.4708(5) -0.0530(3) -0.3260(6) 0.0539(17) Ueq . . C
C14 -0.4211(6) -0.1088(3) -0.3824(7) 0.0642(19) Ueq . . C
C15 -0.3022(5) -0.1284(3) -0.3302(6) 0.0583(17) Ueq . . C
C16 -0.2342(5) -0.0912(3) -0.2249(6) 0.0483(16) Ueq . . C
C17 -0.2807(4) -0.0333(2) -0.1646(5) 0.0370(12) Ueq . . C
C18 -0.1375(5) 0.0679(3) 0.3264(6) 0.0491(16) Ueq . . C
C19 -0.1217(8) 0.0668(4) 0.5015(7) 0.108(3) Ueq . . C
H2 0.180 0.093 -0.174 0.0583 Uiso . . H
H3 0.285 0.162 -0.337 0.0671 Uiso . . H
H4 0.196 0.261 -0.413 0.0722 Uiso . . H
H5 -0.001 0.288 -0.327 0.0646 Uiso . . H
H7 -0.174 0.274 -0.192 0.0532 Uiso . . H
H11 -0.555 0.047 -0.201 0.0557 Uiso . . H
H13 -0.552 -0.040 -0.361 0.0697 Uiso . . H
H14 -0.468 -0.134 -0.456 0.0823 Uiso . . H
H15 -0.267 -0.167 -0.368 0.0773 Uiso . . H
H16 -0.153 -0.105 -0.191 0.0633 Uiso . . H
H81 -0.349 0.283 -0.095 0.0735 Uiso . . H
H82 -0.371 0.238 0.053 0.0735 Uiso . . H
H91 -0.455 0.197 -0.242 0.0747 Uiso . . H
H92 -0.544 0.237 -0.124 0.0747 Uiso . . H
H101 -0.504 0.157 0.060 0.0659 Uiso . . H
H102 -0.596 0.135 -0.082 0.0659 Uiso . . H
H191 -0.037 0.080 0.530 0.1381 Uiso . . H
H192 -0.139 0.025 0.539 0.1381 Uiso . . H
H193 -0.179 0.097 0.548 0.1381 Uiso . . H

loop_
_geom_angle_atom_site_label_1
_geom_angle_atom_site_label_2
_geom_angle_atom_site_label_3
_geom_angle
_geom_angle_publ_flag
Cd1 Cd2 O1 44.07(8) yes
Cd1 Cd2 O2 44.78(8) yes
Cd1 Cd2 O3 93.00(10) yes
Cd1 Cd2 N1 127.30(10) yes
Cd1 Cd2 N2 128.00(10) yes
Cd2 Cd1 O1 42.96(8) yes
Cd2 Cd1 O2 43.04(8) yes
Cd2 Cd1 O4 60.30(9) yes
O1 Cd2 O2 80.80(10) yes
O1 Cd2 O3 105.10(10) yes
O1 Cd2 N1 83.60(10) yes
O1 Cd2 N2 141.50(10) yes
O2 Cd2 O3 110.00(10) yes
O2 Cd2 N1 140.80(10) yes
O2 Cd2 N2 83.40(10) yes
O3 Cd2 N1 108.60(10) yes
O3 Cd2 N2 113.30(10) yes
N1 Cd2 N2 87.00(10) yes
O1 Cd1 O2 78.30(10) yes
O1 Cd1 O4 82.10(10) yes
O2 Cd1 O4 81.90(10) yes
Cd2 O1 Cd1 93.00(10) yes
Cd2 O1 C1 130.3(3) yes
Cd1 O1 C1 132.6(3) yes
Cd2 O2 Cd1 92.20(10) yes
Cd2 O2 C17 129.4(3) yes
Cd1 O2 C17 132.6(3) yes
Cd1 O4 C18 150.7(3) yes
Cd2 O3 C18 110.8(3) yes
Cd2 N1 C7 125.8(3) yes
Cd2 N1 C8 116.6(3) yes
C7 N1 C8 117.5(4) yes
Cd2 N2 C10 114.8(3) yes
Cd2 N2 C11 126.3(3) yes
C10 N2 C11 118.8(4) yes
O1 C1 C2 119.5(4) yes
O1 C1 C6 123.3(4) yes
C2 C1 C6 117.2(4) no
C1 C2 C3 121.7(5) no
C2 C3 C4 121.1(5) no
C3 C4 C5 118.6(5) no
C4 C5 C6 122.2(5) no
C1 C6 C5 119.2(4) no
C1 C6 C7 126.5(4) yes
C5 C6 C7 114.3(4) no
N1 C7 C6 128.8(4) yes
N1 C8 C9 112.9(4) yes
C8 C9 C10 117.3(4) no
N2 C10 C9 112.4(4) yes
N2 C11 C12 128.7(4) no
C11 C12 C13 115.4(4) no
C11 C12 C17 126.4(4) no
C13 C12 C17 118.2(4) no
C12 C13 C14 121.9(5) no
C13 C14 C15 119.6(5) no
C14 C15 C16 120.3(5) no
C15 C16 C17 122.3(5) no
O2 C17 C12 122.7(4) no
O2 C17 C16 119.5(4) no
C12 C17 C16 117.8(4) no
O4 C18 O3 124.7(4) no
O4 C18 C19 120.0(5) no
O3 C18 C19 115.4(5) no
C1 C2 H2 119.0 no
C3 C2 H2 119.3 no
C2 C3 H3 119.5 no
C4 C3 H3 119.3 no
C3 C4 H4 120.7 no
C5 C4 H4 120.8 no
C4 C5 H5 119.1 no
C6 C5 H5 118.7 no
N1 C7 H7 115.4 no
C6 C7 H7 115.8 no
N1 C8 H81 109.4 no
N1 C8 H82 105.0 no
C9 C8 H81 112.3 no
C9 C8 H82 102.7 no
H81 C8 H82 114.2 no
C8 C9 H91 105.9 no
C8 C9 H92 107.0 no
C10 C9 H91 109.8 no
C10 C9 H92 109.4 no
H91 C9 H92 107.0 no
N2 C10 H101 109.5 no
N2 C10 H102 111.0 no
C9 C10 H101 99.6 no
C9 C10 H102 107.4 no
H101 C10 H102 116.5 no
N2 C11 H11 115.6 no
C12 C11 H11 115.7 no
C12 C13 H13 118.7 no
C14 C13 H13 119.4 no
C13 C14 H14 120.0 no
C15 C14 H14 120.4 no
C14 C15 H15 119.9 no
C16 C15 H15 119.9 no
C15 C16 H16 119.1 no
C17 C16 H16 118.6 no
C18 C19 H191 108.9 no
C18 C19 H192 109.9 no
C18 C19 H193 110.1 no
H191 C19 H192 111.3 no
H191 C19 H193 107.9 no
H192 C19 H193 108.6 no

loop_
_geom_bond_atom_site_label_1
_geom_bond_atom_site_label_2
_geom_bond_site_symmetry_1
_geom_bond_site_symmetry_2
_geom_bond_distance
_geom_bond_publ_flag
Cd1 Cd2 . . 3.2582(3) yes
Cd1 O1 . . 2.269(3) yes
Cd1 O2 . . 2.297(3) yes
Cd1 O4 . . 2.353(4) yes
Cd2 O1 . . 2.223(3) yes
Cd2 O2 . . 2.225(3) yes
Cd2 O3 . . 2.173(3) yes
Cd2 N1 . . 2.258(4) yes
Cd2 N2 . . 2.236(4) yes
O1 C1 . . 1.318(5) yes
O2 C17 . . 1.319(5) yes
O3 C18 . . 1.271(6) yes
O4 C18 . . 1.229(6) yes
N1 C7 . . 1.284(6) yes
N1 C8 . . 1.475(6) yes
N2 C10 . . 1.472(6) yes
N2 C11 . . 1.273(6) yes
C1 C2 . . 1.408(6) no
C1 C6 . . 1.415(6) no
C2 C3 . . 1.373(7) no
C3 C4 . . 1.376(8) no
C4 C5 . . 1.372(7) no
C5 C6 . . 1.399(7) no
C6 C7 . . 1.456(7) no
C8 C9 . . 1.532(8) no
C9 C10 . . 1.497(8) no
C11 C12 . . 1.444(7) no
C12 C13 . . 1.420(7) no
C12 C17 . . 1.429(6) no
C13 C14 . . 1.362(9) no
C14 C15 . . 1.388(9) no
C15 C16 . . 1.371(7) no
C16 C17 . . 1.399(7) no
C18 C19 . . 1.496(7) no
C2 H2 . . 0.950 no
C3 H3 . . 0.950 no
C4 H4 . . 0.950 no
C5 H5 . . 0.950 no
C7 H7 . . 0.950 no
C8 H81 . . 0.960 no
C8 H82 . . 0.936 no
C9 H91 . . 1.043 no
C9 H92 . . 0.983 no
C10 H101 . . 0.950 no
C10 H102 . . 0.932 no
C11 H11 . . 0.950 no
C13 H13 . . 0.950 no
C14 H14 . . 0.950 no
C15 H15 . . 0.950 no
C16 H16 . . 0.950 no
C19 H191 . . 0.970 no
C19 H192 . . 0.938 no
C19 H193 . . 0.965 no

loop_
_geom_torsion_atom_site_label_1
_geom_torsion_atom_site_label_2
_geom_torsion_atom_site_label_3
_geom_torsion_atom_site_label_4
_geom_torsion
_geom_torsion_publ_flag
O1 Cd1 Cd2 O2 135.7(2) no
O1 Cd1 Cd2 O3 -108.6(2) no
O1 Cd1 Cd2 N1 7.7(2) no
O1 Cd1 Cd2 N2 128.4(2) no
O2 Cd1 Cd2 O1 -135.7(2) no
O2 Cd1 Cd2 O3 115.7(2) no
O2 Cd1 Cd2 N1 -128.0(2) no
O2 Cd1 Cd2 N2 -7.3(2) no
O4 Cd1 Cd2 O1 112.4(2) no
O4 Cd1 Cd2 O2 -111.9(2) no
O4 Cd1 Cd2 O3 3.80(10) no
O4 Cd1 Cd2 N1 120.1(2) no
O4 Cd1 Cd2 N2 -119.2(2) no
Cd2 Cd1 O1 C1 -158.0(4) no
O2 Cd1 O1 Cd2 29.10(10) no
O2 Cd1 O1 C1 -128.9(4) no
O4 Cd1 O1 Cd2 -54.20(10) no
O4 Cd1 O1 C1 147.8(4) no
Cd2 Cd1 O2 C17 153.9(4) no
O1 Cd1 O2 Cd2 -29.10(10) no
O1 Cd1 O2 C17 124.8(4) no
O4 Cd1 O2 Cd2 54.50(10) no
O4 Cd1 O2 C17 -151.7(4) no
Cd2 Cd1 O4 C18 -10.0(7) no
O1 Cd1 O4 C18 29.5(7) no
O2 Cd1 O4 C18 -49.7(7) no
Cd1 Cd2 O1 C1 158.9(4) no
O2 Cd2 O1 Cd1 -29.90(10) no
O2 Cd2 O1 C1 128.9(4) no
O3 Cd2 O1 Cd1 78.50(10) no
O3 Cd2 O1 C1 -122.6(4) no
N1 Cd2 O1 Cd1 -173.90(10) no
N1 Cd2 O1 C1 -15.0(4) no
N2 Cd2 O1 Cd1 -97.0(2) no
N2 Cd2 O1 C1 61.8(4) no
Cd1 Cd2 O2 C17 -155.2(4) no
O1 Cd2 O2 Cd1 29.50(10) no
O1 Cd2 O2 C17 -125.7(4) no
O3 Cd2 O2 Cd1 -73.30(10) no
O3 Cd2 O2 C17 131.6(4) no
N1 Cd2 O2 Cd1 97.3(2) no
N1 Cd2 O2 C17 -57.9(4) no
N2 Cd2 O2 Cd1 174.20(10) no
N2 Cd2 O2 C17 19.1(4) no
Cd1 Cd2 O3 C18 -3.5(3) no
O1 Cd2 O3 C18 -46.5(4) no
O2 Cd2 O3 C18 39.0(4) no
N1 Cd2 O3 C18 -134.7(3) no
N2 Cd2 O3 C18 130.5(3) no
Cd1 Cd2 N1 C7 3.2(4) no
Cd1 Cd2 N1 C8 179.9(3) no
O1 Cd2 N1 C7 8.6(4) no
O1 Cd2 N1 C8 -174.8(4) no
O2 Cd2 N1 C7 -58.3(5) no
O2 Cd2 N1 C8 118.4(3) no
O3 Cd2 N1 C7 112.3(4) no
O3 Cd2 N1 C8 -71.0(4) no
N2 Cd2 N1 C7 -134.1(4) no
N2 Cd2 N1 C8 42.6(3) no
Cd1 Cd2 N2 C10 178.0(3) no
Cd1 Cd2 N2 C11 -7.3(5) no
O1 Cd2 N2 C10 -120.9(3) no
O1 Cd2 N2 C11 53.9(5) no
O2 Cd2 N2 C10 172.8(3) no
O2 Cd2 N2 C11 -12.4(4) no
O3 Cd2 N2 C10 63.8(3) no
O3 Cd2 N2 C11 -121.4(4) no
N1 Cd2 N2 C10 -45.2(3) no
N1 Cd2 N2 C11 129.6(4) no
Cd1 O1 C1 C2 -17.4(6) no
Cd1 O1 C1 C6 165.2(3) no
Cd2 O1 C1 C2 -168.1(3) no
Cd2 O1 C1 C6 14.5(6) no
Cd1 O2 C17 C12 -161.3(3) no
Cd1 O2 C17 C16 19.5(6) no
Cd2 O2 C17 C12 -16.1(6) no
Cd2 O2 C17 C16 164.8(3) no
Cd2 O3 C18 C19 -179.6(4) no
Cd1 O4 C18 O3 10.00(10) no
Cd1 O4 C18 C19 -170.5(6) no
Cd2 N1 C7 C6 -2.2(7) no
Cd2 N1 C7 H7 178.0 no
C8 N1 C7 C6 -178.9(5) no
C8 N1 C7 H7 1.3 no
Cd2 N1 C8 C9 -57.1(5) no
Cd2 N1 C8 H81 177.0 no
Cd2 N1 C8 H82 54.1 no
C7 N1 C8 C9 119.9(5) no
C7 N1 C8 H81 -6.0 no
C7 N1 C8 H82 -128.9 no
Cd2 N2 C10 C9 64.4(5) no
Cd2 N2 C10 H101 -45.5 no
Cd2 N2 C10 H102 -175.5 no
C11 N2 C10 C9 -110.8(5) no
C11 N2 C10 H101 139.3 no
C11 N2 C10 H102 9.4 no
Cd2 N2 C11 C12 3.5(7) no
Cd2 N2 C11 H11 -176.6 no
C10 N2 C11 C12 178.1(5) no
C10 N2 C11 H11 -2.0 no
O1 C1 C2 C3 -178.8(4) no
C6 C1 C2 H2 178.8 no
O1 C1 C6 C5 178.2(4) no
C2 C1 C6 C7 -179.6(4) no
C1 C2 C3 H3 -178.9 no
H2 C2 C3 C4 -179.2 no
C2 C3 C4 H4 179.5 no
H3 C3 C4 C5 179.8 no
C3 C4 C5 H5 -180.0 no
H4 C4 C5 C6 -179.9 no
C4 C5 C6 C7 -179.5(5) no
H5 C5 C6 C1 179.5 no
C1 C6 C7 H7 175.6 no
C5 C6 C7 N1 175.5(5) no
C5 C6 C7 H7 -4.8 no
N1 C8 C9 C10 68.7(6) no
N1 C8 C9 H91 -54.2 no
N1 C8 C9 H92 -168.1 no
H81 C8 C9 C10 -167.0 no
H81 C8 C9 H91 70.1 no
H81 C8 C9 H92 -43.8 no
H82 C8 C9 C10 -43.9 no
H82 C8 C9 H91 -166.7 no
H82 C8 C9 H92 79.4 no
C8 C9 C10 N2 -73.0(6) no
C8 C9 C10 H101 42.9 no
C8 C9 C10 H102 164.7 no
H91 C9 C10 N2 47.8 no
H91 C9 C10 H101 163.7 no
H91 C9 C10 H102 -74.4 no
H92 C9 C10 N2 165.0 no
H92 C9 C10 H101 -79.2 no
H92 C9 C10 H102 42.8 no
N2 C11 C12 C13 -173.9(5) no
N2 C11 C12 C17 7.7(8) no
H11 C11 C12 C13 6.2 no
H11 C11 C12 C17 -172.3 no
C11 C12 C13 C14 -178.9(5) no
C17 C12 C13 H13 -179.8 no
C11 C12 C17 C16 178.2(5) no
C13 C12 C17 O2 -179.4(4) no
C12 C13 C14 H14 -179.7 no
H13 C13 C14 C15 -179.5 no
C13 C14 C15 H15 179.4 no
H14 C14 C15 C16 179.5 no
C14 C15 C16 H16 -179.8 no
H15 C15 C16 C17 -179.9 no
C15 C16 C17 O2 179.2(5) no
H16 C16 C17 C12 -179.5(5) no
O3 C18 C19 H191 -118.7 no
O3 C18 C19 H192 119.2 no
O4 C18 C19 H191 61.8 no
O4 C18 C19 H192 -60.4 no
O4 C18 C19 H193 180.0 no
